data_7218675
loop_
_publ_author_name
'Wang, Jing'
'Jing, Xuemin'
'Cao, Yu'
'Li, Guanghua'
'Huo, Qisheng'
'Liu, Yunling'

_publ_section_title
;
 Structural diversity and magnetic properties of three metal--organic
 frameworks assembled from a T-shaped linker
;
_journal_issue 3
_journal_name_full CrystEngComm
_journal_page_first 604
_journal_paper_doi 10.1039/C4CE01799D
_journal_volume 17
_journal_year 2015
_chemical_formula_moiety 'C16 H20 Co N2 O7 S2'
_chemical_formula_sum 'C16 H20 Co N2 O7 S2'
_chemical_formula_weight 475.39
_chemical_melting_point ?
_chemical_name_systematic
; 
 ? 
;
_space_group_IT_number 205
_symmetry_cell_setting cubic
_symmetry_space_group_name_Hall '-P 2ac 2ab 3'
_symmetry_space_group_name_H-M 'P a -3'
_atom_sites_solution_hydrogens geom
_atom_sites_solution_primary direct
_atom_sites_solution_secondary difmap
_audit_creation_method SHELXL-97
_cell_angle_alpha 90.00
_cell_angle_beta 90.00
_cell_angle_gamma 90.00
_cell_formula_units_Z 24
_cell_length_a 24.755(3)
_cell_length_b 24.755(3)
_cell_length_c 24.755(3)
_cell_measurement_temperature 293(2)
_cell_volume 15170(3)
_computing_cell_refinement 'Bruker SMART'
_computing_data_collection 'Bruker SMART'
_computing_data_reduction 'Bruker SAINT'
_computing_molecular_graphics SHELXP-97
_computing_publication_material SHELXTL
_computing_structure_refinement 'SHELXL-97 (Sheldrick, 1997)'
_computing_structure_solution 'SHELXS-97 (Sheldrick, 1990)'
_diffrn_ambient_temperature 293(2)
_diffrn_detector_area_resol_mean 9.00cm
_diffrn_measured_fraction_theta_full 0.999
_diffrn_measured_fraction_theta_max 0.999
_diffrn_measurement_device_type 'CCD area detector'
_diffrn_measurement_method 'phi and omega scans'
_diffrn_radiation_monochromator graphite
_diffrn_radiation_source 'fine-focus sealed tube'
_diffrn_radiation_type MoK\a
_diffrn_radiation_wavelength 0.71073
_diffrn_reflns_av_R_equivalents 0.1166
_diffrn_reflns_av_sigmaI/netI 0.0408
_diffrn_reflns_limit_h_max 28
_diffrn_reflns_limit_h_min -29
_diffrn_reflns_limit_k_max 28
_diffrn_reflns_limit_k_min -29
_diffrn_reflns_limit_l_max 29
_diffrn_reflns_limit_l_min -29
_diffrn_reflns_number 93505
_diffrn_reflns_theta_full 25.05
_diffrn_reflns_theta_max 25.05
_diffrn_reflns_theta_min 1.42
_diffrn_standards_decay_% none
_diffrn_standards_interval_count none
_diffrn_standards_interval_time none
_diffrn_standards_number none
_exptl_absorpt_coefficient_mu 0.876
_exptl_absorpt_correction_T_max 0.8118
_exptl_absorpt_correction_T_min 0.7657
_exptl_absorpt_correction_type empirical
_exptl_absorpt_process_details SADABS
_exptl_crystal_colour red
_exptl_crystal_density_diffrn 1.249
_exptl_crystal_density_meas ?
_exptl_crystal_density_method 'not measured'
_exptl_crystal_description block
_exptl_crystal_F_000 5880
_exptl_crystal_size_max 0.30
_exptl_crystal_size_mid 0.26
_exptl_crystal_size_min 0.24
_refine_diff_density_max 0.655
_refine_diff_density_min -0.609
_refine_diff_density_rms 0.080
_refine_ls_extinction_method none
_refine_ls_goodness_of_fit_ref 1.078
_refine_ls_hydrogen_treatment constr
_refine_ls_matrix_type full
_refine_ls_number_parameters 220
_refine_ls_number_reflns 4496
_refine_ls_number_restraints 60
_refine_ls_restrained_S_all 1.073
_refine_ls_R_factor_all 0.1350
_refine_ls_R_factor_gt 0.0885
_refine_ls_shift/su_max 0.000
_refine_ls_shift/su_mean 0.000
_refine_ls_structure_factor_coef Fsqd
_refine_ls_weighting_details 'calc w=1/[\s^2^(Fo^2^)+(0.1181P)^2^+36.5221P] where P=(Fo^2^+2Fc^2^)/3'
_refine_ls_weighting_scheme calc
_refine_ls_wR_factor_gt 0.2191
_refine_ls_wR_factor_ref 0.2466
_reflns_number_gt 3149
_reflns_number_total 4496
_reflns_threshold_expression >2sigma(I)
_cod_data_source_file c4ce01799d2.cif
_cod_data_source_block aaa
_cod_depositor_comments
;
The following automatic conversions were performed:

'_chemical_melting_point' value 'not measured' was changed to '?' -
the value is undefined or not given.

'_symmetry_cell_setting' value
'Cubic' changed to 'cubic' according to
/usr/data/users/saulius/crontab/automatic-downloads/rss-feeds/RSC/lib/dictionaries/cif_core.dic
dictionary named 'cif_core.dic' version 2.4.2 from 2011-04-26.

Automatic conversion script
Id: cif_fix_values 2827 2014-09-09 07:05:25Z andrius 

The following automatic conversions were performed:

'_exptl_crystal_density_meas' value 'none' was changed to '?' - the
value is perceived as not measured.

Automatic conversion script
Id: cif_fix_values 3008 2015-01-20 13:52:24Z robertas 

 Adding full bibliography for 7218674--7218676.cif.
;
_cod_original_sg_symbol_H-M Pa-3
_cod_database_code 7218675

loop_
_symmetry_equiv_pos_as_xyz
'x, y, z'
'-x+1/2, -y, z+1/2'
'-x, y+1/2, -z+1/2'
'x+1/2, -y+1/2, -z'
'z, x, y'
'z+1/2, -x+1/2, -y'
'-z+1/2, -x, y+1/2'
'-z, x+1/2, -y+1/2'
'y, z, x'
'-y, z+1/2, -x+1/2'
'y+1/2, -z+1/2, -x'
'-y+1/2, -z, x+1/2'
'-x, -y, -z'
'x-1/2, y, -z-1/2'
'x, -y-1/2, z-1/2'
'-x-1/2, y-1/2, z'
'-z, -x, -y'
'-z-1/2, x-1/2, y'
'z-1/2, x, -y-1/2'
'z, -x-1/2, y-1/2'
'-y, -z, -x'
'y, -z-1/2, x-1/2'
'-y-1/2, z-1/2, x'
'y-1/2, z, -x-1/2'

loop_
_atom_site_label
_atom_site_type_symbol
_atom_site_fract_x
_atom_site_fract_y
_atom_site_fract_z
_atom_site_U_iso_or_equiv
_atom_site_adp_type
_atom_site_occupancy
_atom_site_symmetry_multiplicity
_atom_site_calc_flag
_atom_site_refinement_flags
_atom_site_disorder_assembly
_atom_site_disorder_group
Co1 Co 0.41481(3) 0.21026(3) 0.20530(3) 0.0389(3) Uani 1 1 d . . .
S1 S 0.39915(11) 0.22666(14) 0.07214(10) 0.1051(10) Uani 1 1 d . . .
O1 O 0.2865(5) 0.1990(4) 0.3924(4) 0.0419(15) Uani 0.50 1 d PU A 1
O1' O 0.2853(5) 0.2141(4) 0.3866(4) 0.0419(15) Uani 0.50 1 d PU A 2
O2 O 0.3314(5) 0.2385(5) 0.4581(4) 0.078(3) Uani 0.50 1 d PU A 1
O2' O 0.3349(4) 0.2004(5) 0.4630(4) 0.073(3) Uani 0.50 1 d PU A 2
O3 O 0.6191(2) 0.2076(2) 0.1051(2) 0.0725(15) Uani 1 1 d . . .
O4 O 0.68154(19) 0.2001(2) 0.1667(2) 0.0650(14) Uani 1 1 d . . .
O5 O 0.4273(2) 0.2074(2) 0.1226(2) 0.0751(16) Uani 1 1 d . B .
N1 N 0.41756(18) 0.20810(19) 0.29055(19) 0.0419(12) Uani 1 1 d . . .
N2 N 0.49784(18) 0.20651(19) 0.2217(2) 0.0414(12) Uani 1 1 d . . .
C1 C 0.3746(2) 0.2096(3) 0.3235(2) 0.0448(15) Uani 1 1 d . . .
H1 H 0.3404 0.2104 0.3079 0.054 Uiso 1 1 calc R . .
C2 C 0.3779(2) 0.2100(3) 0.3786(3) 0.0567(18) Uani 1 1 d . A .
C3 C 0.4293(4) 0.2066(3) 0.4013(4) 0.085(3) Uani 1 1 d U . .
H3 H 0.4336 0.2058 0.4386 0.102 Uiso 1 1 calc R . .
C4 C 0.4743(4) 0.2045(3) 0.3674(4) 0.084(2) Uani 1 1 d U . .
H4 H 0.5088 0.2023 0.3821 0.101 Uiso 1 1 calc R . .
C5 C 0.4676(3) 0.2059(3) 0.3122(3) 0.0551(17) Uani 1 1 d . . .
C6 C 0.5128(2) 0.2038(3) 0.2733(3) 0.0486(16) Uani 1 1 d . . .
C7 C 0.5659(3) 0.2000(4) 0.2884(3) 0.075(2) Uani 1 1 d . . .
H7 H 0.5752 0.1976 0.3247 0.091 Uiso 1 1 calc R . .
C8 C 0.6047(3) 0.1996(3) 0.2497(3) 0.070(2) Uani 1 1 d . . .
H8 H 0.6409 0.1970 0.2595 0.084 Uiso 1 1 calc R . .
C9 C 0.5909(3) 0.2030(3) 0.1964(3) 0.0513(16) Uani 1 1 d . . .
C10 C 0.5360(2) 0.2067(2) 0.1840(3) 0.0468(15) Uani 1 1 d . . .
H10 H 0.5258 0.2093 0.1479 0.056 Uiso 1 1 calc R . .
C11 C 0.3287(3) 0.2119(4) 0.4132(3) 0.071(2) Uani 1 1 d . . .
C12 C 0.6334(3) 0.2031(3) 0.1527(3) 0.0563(18) Uani 1 1 d . . .
C13 C 0.3410(11) 0.1788(12) 0.0689(12) 0.142(5) Uani 0.50 1 d PU B 1
H13A H 0.3540 0.1432 0.0611 0.213 Uiso 0.50 1 calc PR B 1
H13B H 0.3166 0.1901 0.0409 0.213 Uiso 0.50 1 calc PR B 1
H13C H 0.3225 0.1787 0.1030 0.213 Uiso 0.50 1 calc PR B 1
C14 C 0.3583(13) 0.2813(11) 0.0857(13) 0.142(5) Uani 0.50 1 d PU B 1
H14A H 0.3800 0.3132 0.0891 0.213 Uiso 0.50 1 calc PR B 1
H14B H 0.3392 0.2752 0.1189 0.213 Uiso 0.50 1 calc PR B 1
H14C H 0.3328 0.2859 0.0568 0.213 Uiso 0.50 1 calc PR B 1
C13' C 0.3705(11) 0.1775(11) 0.0471(11) 0.142(5) Uani 0.50 1 d PU B 2
H13D H 0.3970 0.1521 0.0345 0.213 Uiso 0.50 1 calc PR B 2
H13E H 0.3486 0.1891 0.0172 0.213 Uiso 0.50 1 calc PR B 2
H13F H 0.3480 0.1606 0.0738 0.213 Uiso 0.50 1 calc PR B 2
C14' C 0.3431(12) 0.2560(12) 0.0885(13) 0.142(5) Uani 0.50 1 d PU B 2
H14D H 0.3507 0.2910 0.1035 0.213 Uiso 0.50 1 calc PR B 2
H14E H 0.3244 0.2345 0.1148 0.213 Uiso 0.50 1 calc PR B 2
H14F H 0.3209 0.2601 0.0570 0.213 Uiso 0.50 1 calc PR B 2

loop_
_atom_site_aniso_label
_atom_site_aniso_U_11
_atom_site_aniso_U_22
_atom_site_aniso_U_33
_atom_site_aniso_U_23
_atom_site_aniso_U_13
_atom_site_aniso_U_12
Co1 0.0332(5) 0.0360(5) 0.0475(5) -0.0010(4) 0.0005(4) 0.0064(3)
S1 0.0901(18) 0.154(3) 0.0715(15) 0.0061(16) -0.0089(13) 0.0216(18)
O1 0.0414(16) 0.0420(17) 0.0423(16) 0.0003(7) 0.0006(7) 0.0001(7)
O1' 0.0414(16) 0.0420(17) 0.0423(16) 0.0003(7) 0.0006(7) 0.0001(7)
O2 0.077(3) 0.078(3) 0.077(3) -0.0005(10) 0.0004(10) -0.0004(10)
O2' 0.073(3) 0.074(3) 0.073(3) 0.0000(10) 0.0006(10) 0.0001(10)
O3 0.054(3) 0.094(4) 0.070(4) 0.017(3) 0.016(3) 0.001(3)
O4 0.042(3) 0.082(4) 0.071(3) -0.005(3) 0.021(2) -0.003(2)
O5 0.060(3) 0.113(4) 0.052(3) -0.006(3) 0.000(2) 0.028(3)
N1 0.029(2) 0.050(3) 0.047(3) 0.001(2) 0.004(2) 0.007(2)
N2 0.030(2) 0.044(3) 0.050(3) 0.002(2) 0.004(2) 0.007(2)
C1 0.027(3) 0.060(4) 0.048(4) -0.016(3) 0.003(3) 0.002(3)
C2 0.032(3) 0.096(6) 0.043(4) -0.011(4) -0.001(3) 0.001(3)
C3 0.084(3) 0.087(3) 0.084(3) 0.0000(10) -0.0001(10) 0.0002(10)
C4 0.083(3) 0.086(3) 0.083(3) -0.0002(10) 0.0001(10) -0.0005(10)
C5 0.039(4) 0.081(5) 0.046(4) 0.002(4) -0.004(3) -0.002(3)
C6 0.030(3) 0.064(4) 0.052(4) 0.000(3) -0.001(3) -0.004(3)
C7 0.037(4) 0.134(8) 0.056(4) -0.003(5) 0.004(3) -0.003(4)
C8 0.033(3) 0.107(6) 0.070(5) 0.017(5) 0.003(3) 0.005(4)
C9 0.037(3) 0.053(4) 0.064(4) 0.008(3) 0.007(3) 0.004(3)
C10 0.044(4) 0.044(4) 0.052(4) 0.001(3) 0.006(3) 0.009(3)
C11 0.056(5) 0.122(7) 0.037(4) -0.018(4) 0.000(3) -0.011(4)
C12 0.047(4) 0.051(4) 0.071(5) 0.010(4) 0.005(4) 0.000(3)
C13 0.142(5) 0.142(5) 0.142(5) 0.0000(5) 0.0000(5) 0.0001(5)
C14 0.142(5) 0.142(5) 0.142(5) 0.0000(5) 0.0000(5) 0.0001(5)
C13' 0.142(5) 0.142(5) 0.142(5) 0.0000(5) 0.0000(5) 0.0001(5)
C14' 0.142(5) 0.142(5) 0.142(5) 0.0000(5) 0.0000(5) 0.0001(5)

loop_
_atom_type_symbol
_atom_type_description
_atom_type_scat_dispersion_real
_atom_type_scat_dispersion_imag
_atom_type_scat_source
C C 0.0033 0.0016 'International Tables Vol C Tables 4.2.6.8 and 6.1.1.4'
H H 0.0000 0.0000 'International Tables Vol C Tables 4.2.6.8 and 6.1.1.4'
N N 0.0061 0.0033 'International Tables Vol C Tables 4.2.6.8 and 6.1.1.4'
O O 0.0106 0.0060 'International Tables Vol C Tables 4.2.6.8 and 6.1.1.4'
S S 0.1246 0.1234 'International Tables Vol C Tables 4.2.6.8 and 6.1.1.4'
Co Co 0.3494 0.9721 'International Tables Vol C Tables 4.2.6.8 and 6.1.1.4'

loop_
_geom_angle_atom_site_label_1
_geom_angle_atom_site_label_2
_geom_angle_atom_site_label_3
_geom_angle
_geom_angle_site_symmetry_1
_geom_angle_site_symmetry_3
O1 Co1 O1' 11.6(5) 5 5
O1 Co1 O5 89.8(3) 5 .
O1' Co1 O5 101.1(3) 5 .
O1 Co1 N2 109.5(4) 5 .
O1' Co1 N2 111.3(3) 5 .
O5 Co1 N2 92.5(2) . .
O1 Co1 N1 96.4(3) 5 .
O1' Co1 N1 85.7(3) 5 .
O5 Co1 N1 169.04(19) . .
N2 Co1 N1 76.92(18) . .
O1 Co1 O4 92.7(3) 5 18_655
O1' Co1 O4 89.2(3) 5 18_655
O5 Co1 O4 94.0(2) . 18_655
N2 Co1 O4 156.87(19) . 18_655
N1 Co1 O4 94.73(19) . 18_655
O1 Co1 O3 151.2(4) 5 18_655
O1' Co1 O3 146.3(3) 5 18_655
O5 Co1 O3 91.3(2) . 18_655
N2 Co1 O3 99.25(19) . 18_655
N1 Co1 O3 87.59(19) . 18_655
O4 Co1 O3 58.45(19) 18_655 18_655
O5 S1 C13' 107.3(11) . .
O5 S1 C14' 109.3(11) . .
C13' S1 C14' 93.5(14) . .
O5 S1 C14 110.9(11) . .
C13' S1 C14 115.4(15) . .
C14' S1 C14 25.1(14) . .
O5 S1 C13 101.0(9) . .
C13' S1 C13 29.0(13) . .
C14' S1 C13 68.5(13) . .
C14 S1 C13 93.0(13) . .
C11 O1 Co1 133.3(8) . 9
C11 O1' Co1 127.2(8) . 9
C12 O3 Co1 85.5(4) . 24_656
C12 O4 Co1 93.1(5) . 24_656
S1 O5 Co1 137.7(3) . .
C1 N1 C5 119.2(5) . .
C1 N1 Co1 125.5(4) . .
C5 N1 Co1 115.3(4) . .
C10 N2 C6 118.4(5) . .
C10 N2 Co1 124.1(4) . .
C6 N2 Co1 117.4(4) . .
N1 C1 C2 124.0(6) . .
N1 C1 H1 118.0 . .
C2 C1 H1 118.0 . .
C1 C2 C3 117.1(6) . .
C1 C2 C11 121.6(6) . .
C3 C2 C11 121.2(7) . .
C2 C3 C4 119.4(9) . .
C2 C3 H3 120.3 . .
C4 C3 H3 120.3 . .
C5 C4 C3 119.9(9) . .
C5 C4 H4 120.1 . .
C3 C4 H4 120.1 . .
N1 C5 C4 120.4(7) . .
N1 C5 C6 115.9(6) . .
C4 C5 C6 123.7(7) . .
N2 C6 C7 122.1(6) . .
N2 C6 C5 114.4(5) . .
C7 C6 C5 123.5(6) . .
C8 C7 C6 119.2(7) . .
C8 C7 H7 120.4 . .
C6 C7 H7 120.4 . .
C7 C8 C9 120.3(7) . .
C7 C8 H8 119.9 . .
C9 C8 H8 119.9 . .
C8 C9 C10 117.4(6) . .
C8 C9 C12 121.2(6) . .
C10 C9 C12 121.4(6) . .
N2 C10 C9 122.5(6) . .
N2 C10 H10 118.7 . .
C9 C10 H10 118.7 . .
O1 C11 O1' 18.5(7) . .
O1 C11 O2' 117.4(9) . .
O1' C11 O2' 128.2(9) . .
O1 C11 O2 123.1(9) . .
O1' C11 O2 118.0(9) . .
O2' C11 O2 43.6(6) . .
O1 C11 C2 117.0(8) . .
O1' C11 C2 113.5(7) . .
O2' C11 C2 116.7(8) . .
O2 C11 C2 117.9(8) . .
O3 C12 O4 123.0(7) . .
O3 C12 C9 118.9(6) . .
O4 C12 C9 118.1(7) . .
S1 C13 H13A 109.5 . .
S1 C13 H13B 109.5 . .
H13A C13 H13B 109.5 . .
S1 C13 H13C 109.5 . .
H13A C13 H13C 109.5 . .
H13B C13 H13C 109.5 . .
S1 C14 H14A 109.5 . .
S1 C14 H14B 109.5 . .
H14A C14 H14B 109.5 . .
S1 C14 H14C 109.5 . .
H14A C14 H14C 109.5 . .
H14B C14 H14C 109.5 . .
S1 C13' H13D 109.5 . .
S1 C13' H13E 109.5 . .
H13D C13' H13E 109.5 . .
S1 C13' H13F 109.5 . .
H13D C13' H13F 109.5 . .
H13E C13' H13F 109.5 . .
S1 C14' H14D 109.5 . .
S1 C14' H14E 109.5 . .
H14D C14' H14E 109.5 . .
S1 C14' H14F 109.5 . .
H14D C14' H14F 109.5 . .
H14E C14' H14F 109.5 . .

loop_
_geom_bond_atom_site_label_1
_geom_bond_atom_site_label_2
_geom_bond_distance
_geom_bond_site_symmetry_2
Co1 O1 1.974(11) 5
Co1 O1' 1.996(11) 5
Co1 O5 2.071(5) .
Co1 N2 2.097(5) .
Co1 N1 2.112(5) .
Co1 O4 2.142(5) 18_655
Co1 O3 2.311(5) 18_655
S1 O5 1.508(5) .
S1 C13' 1.54(3) .
S1 C14' 1.62(3) .
S1 C14 1.72(3) .
S1 C13 1.87(3) .
O1 C11 1.207(13) .
O1 Co1 1.974(11) 9
O1' C11 1.261(13) .
O1' Co1 1.996(11) 9
O2 C11 1.293(12) .
O2' C11 1.274(13) .
O3 C12 1.237(9) .
O3 Co1 2.311(5) 24_656
O4 C12 1.242(8) .
O4 Co1 2.142(5) 24_656
N1 C1 1.342(7) .
N1 C5 1.351(8) .
N2 C10 1.329(8) .
N2 C6 1.331(8) .
C1 C2 1.367(9) .
C1 H1 0.9300 .
C2 C3 1.393(11) .
C2 C11 1.490(9) .
C3 C4 1.395(12) .
C3 H3 0.9300 .
C4 C5 1.377(11) .
C4 H4 0.9300 .
C5 C6 1.478(9) .
C6 C7 1.370(9) .
C7 C8 1.356(10) .
C7 H7 0.9300 .
C8 C9 1.366(10) .
C8 H8 0.9300 .
C9 C10 1.395(9) .
C9 C12 1.508(9) .
C10 H10 0.9300 .
C13 H13A 0.9600 .
C13 H13B 0.9600 .
C13 H13C 0.9600 .
C14 H14A 0.9600 .
C14 H14B 0.9600 .
C14 H14C 0.9600 .
C13' H13D 0.9600 .
C13' H13E 0.9600 .
C13' H13F 0.9600 .
C14' H14D 0.9600 .
C14' H14E 0.9600 .
C14' H14F 0.9600 .
